data_2217285
loop_
_publ_author_name
'Xianwen Li'
'Yang Qiu'

_publ_section_title
{2-Bromo-4-chloro-6-[2-(diethylamino)ethyliminomethyl]phenolato-\k^3^<i>N</i>,<i>N</i>',<i>O</i>}(thiocyanato-\k<i>N</i>)copper(II)
_journal_coeditor_code SG2212
_journal_issue 1
_journal_name_full 'Acta Crystallographica Section E'
_journal_page_first m113
_journal_page_last m113
_journal_paper_doi 10.1107/S1600536807063908
_journal_volume 64
_journal_year 2008
_chemical_formula_iupac '[Cu (C13 H17 Br Cl N2 O) (N C S)]'
_chemical_formula_moiety 'C14 H17 Br Cl Cu N3 O S'
_chemical_formula_sum 'C14 H17 Br Cl Cu N3 O S'
_chemical_formula_weight 454.27
_chemical_name_systematic
;
{2-Bromo-4-chloro-6-[2-(diethylamino)ethyliminomethyl]phenolato-\
\k^3^N,N',O}(thiocyanato-\kN)copper(II)
;
_space_group_IT_number 14
_symmetry_cell_setting monoclinic
_symmetry_space_group_name_Hall '-P 2ybc'
_symmetry_space_group_name_H-M 'P 1 21/c 1'
_atom_sites_solution_hydrogens geom
_atom_sites_solution_primary direct
_atom_sites_solution_secondary difmap
_audit_creation_method SHELXL97
_cell_angle_alpha 90.00
_cell_angle_beta 90.820(2)
_cell_angle_gamma 90.00
_cell_formula_units_Z 4
_cell_length_a 8.651(2)
_cell_length_b 14.137(2)
_cell_length_c 14.145(2)
_cell_measurement_reflns_used 3721
_cell_measurement_temperature 293(2)
_cell_measurement_theta_max 25.3
_cell_measurement_theta_min 2.5
_cell_volume 1729.7(5)
_computing_cell_refinement 'SAINT (Bruker, 2001)'
_computing_data_collection 'SMART (Bruker, 2001)'
_computing_data_reduction 'SAINT (Bruker, 2001)'
_computing_molecular_graphics 'SHELXTL (Sheldrick, 2001)'
_computing_publication_material 'SHELXTL (Sheldrick, 2001)'
_computing_structure_refinement 'SHELXTL (Sheldrick, 2001)'
_computing_structure_solution 'SHELXTL (Sheldrick, 2001)'
_diffrn_ambient_temperature 293(2)
_diffrn_measured_fraction_theta_full 0.996
_diffrn_measured_fraction_theta_max 0.996
_diffrn_measurement_device_type 'Bruker SMART 1K CCD area-detector'
_diffrn_measurement_method '\w scans'
_diffrn_radiation_monochromator graphite
_diffrn_radiation_source 'fine-focus sealed tube'
_diffrn_radiation_type MoK\a
_diffrn_radiation_wavelength 0.71073
_diffrn_reflns_av_R_equivalents 0.0390
_diffrn_reflns_av_sigmaI/netI 0.0401
_diffrn_reflns_limit_h_max 10
_diffrn_reflns_limit_h_min -11
_diffrn_reflns_limit_k_max 17
_diffrn_reflns_limit_k_min -18
_diffrn_reflns_limit_l_max 18
_diffrn_reflns_limit_l_min -18
_diffrn_reflns_number 14228
_diffrn_reflns_theta_full 27.00
_diffrn_reflns_theta_max 27.00
_diffrn_reflns_theta_min 2.04
_exptl_absorpt_coefficient_mu 3.851
_exptl_absorpt_correction_T_max 0.6344
_exptl_absorpt_correction_T_min 0.5605
_exptl_absorpt_correction_type multi-scan
_exptl_absorpt_process_details '(SADABS; Sheldrick, 2004)'
_exptl_crystal_colour blue
_exptl_crystal_density_diffrn 1.744
_exptl_crystal_density_method 'not measured'
_exptl_crystal_description block
_exptl_crystal_F_000 908
_exptl_crystal_size_max 0.17
_exptl_crystal_size_mid 0.13
_exptl_crystal_size_min 0.13
_refine_diff_density_max 1.216
_refine_diff_density_min -0.920
_refine_ls_extinction_method none
_refine_ls_goodness_of_fit_ref 1.043
_refine_ls_hydrogen_treatment constr
_refine_ls_matrix_type full
_refine_ls_number_parameters 201
_refine_ls_number_reflns 3745
_refine_ls_number_restraints 0
_refine_ls_restrained_S_all 1.043
_refine_ls_R_factor_all 0.0651
_refine_ls_R_factor_gt 0.0449
_refine_ls_shift/su_max 0.001
_refine_ls_shift/su_mean 0.000
_refine_ls_structure_factor_coef Fsqd
_refine_ls_weighting_details 'calc w=1/[\s^2^(Fo^2^)+(0.0599P)^2^+1.7229P] where P=(Fo^2^+2Fc^2^)/3'
_refine_ls_weighting_scheme calc
_refine_ls_wR_factor_gt 0.1103
_refine_ls_wR_factor_ref 0.1225
_reflns_number_gt 2784
_reflns_number_total 3745
_reflns_threshold_expression I>2\s(I)
_cod_data_source_file sg2212.cif
_cod_data_source_block I
_cod_depositor_comments
;
The following automatic conversions were performed:
'_symmetry_cell_setting' value 'Monoclinic' changed to 'monoclinic'
according to '/home/saulius/struct/CIF-dictionaries/cif_core.dic'
dictionary named 'cif_core.dic' version 2.4.1 from 2010-06-29.

Automatic conversion script
Id: cif_fix_enum 1527 2010-12-29 10:47:43Z saulius 

The following automatic conversions were performed:

'_symmetry_cell_setting' value 'Monoclinic' changed to 'monoclinic'
according to /home/saulius/struct/CIF-dictionaries/cif_core.dic
dictionary named 'cif_core.dic' version 2.4.1 from 2010-06-29.

Automatic conversion script
Id: cif_fix_values 1715 2011-07-08 13:25:40Z adriana 
;
_cod_original_sg_symbol_H-M 'P 21/c'
_cod_database_code 2217285
_cod_database_fobs_code 2217285

loop_
_symmetry_equiv_pos_as_xyz
'x, y, z'
'-x, y+1/2, -z+1/2'
'-x, -y, -z'
'x, -y-1/2, z-1/2'

loop_
_atom_site_type_symbol
_atom_site_label
_atom_site_fract_x
_atom_site_fract_y
_atom_site_fract_z
_atom_site_U_iso_or_equiv
_atom_site_adp_type
_atom_site_calc_flag
_atom_site_refinement_flags
_atom_site_occupancy
Cu Cu1 0.13650(6) 0.16708(3) 0.07012(3) 0.03921(16) Uani d . 1
O O1 -0.0067(4) 0.2249(2) -0.0153(2) 0.0503(8) Uani d . 1
N N1 0.1195(4) 0.2692(3) 0.1611(2) 0.0424(8) Uani d . 1
N N2 0.3230(4) 0.1260(3) 0.1541(2) 0.0436(8) Uani d . 1
N N3 0.1631(4) 0.0684(3) -0.0241(3) 0.0478(9) Uani d . 1
Br Br1 -0.22122(6) 0.25006(4) -0.17829(3) 0.05842(18) Uani d . 1
Cl Cl1 -0.33341(16) 0.58720(9) 0.00426(11) 0.0698(4) Uani d . 1
S S1 0.10508(13) -0.05745(9) -0.17046(8) 0.0502(3) Uani d . 1
C C1 -0.0783(5) 0.3037(3) -0.0054(3) 0.0410(9) Uani d . 1
C C2 -0.0611(5) 0.3662(3) 0.0729(3) 0.0422(9) Uani d . 1
C C3 -0.1405(5) 0.4526(3) 0.0746(3) 0.0518(11) Uani d . 1
H H3 -0.1269 0.4932 0.1258 0.062 Uiso calc R 1
C C4 -0.2375(5) 0.4777(3) 0.0021(3) 0.0530(11) Uani d . 1
C C5 -0.2594(5) 0.4179(4) -0.0741(3) 0.0520(11) Uani d . 1
H H5 -0.3259 0.4352 -0.1234 0.062 Uiso calc R 1
C C6 -0.1840(5) 0.3339(3) -0.0770(3) 0.0423(9) Uani d . 1
C C7 0.0380(5) 0.3446(3) 0.1520(3) 0.0481(11) Uani d . 1
H H7 0.0437 0.3887 0.2007 0.058 Uiso calc R 1
C C8 0.2151(6) 0.2587(4) 0.2462(3) 0.0635(15) Uani d . 1
H H8A 0.2973 0.3053 0.2463 0.076 Uiso calc R 1
H H8B 0.1528 0.2689 0.3018 0.076 Uiso calc R 1
C C9 0.2793(9) 0.1661(4) 0.2487(4) 0.087(2) Uani d . 1
H H9A 0.2051 0.1239 0.2774 0.104 Uiso calc R 1
H H9B 0.3707 0.1671 0.2891 0.104 Uiso calc R 1
C C10 0.3261(6) 0.0234(3) 0.1647(4) 0.0616(13) Uani d . 1
H H10A 0.3399 -0.0041 0.1026 0.074 Uiso calc R 1
H H10B 0.2257 0.0034 0.1868 0.074 Uiso calc R 1
C C11 0.4495(6) -0.0183(4) 0.2313(4) 0.0676(15) Uani d . 1
H H11A 0.5491 0.0064 0.2151 0.101 Uiso calc R 1
H H11B 0.4503 -0.0859 0.2251 0.101 Uiso calc R 1
H H11C 0.4265 -0.0015 0.2953 0.101 Uiso calc R 1
C C12 0.4629(7) 0.1734(6) 0.1237(5) 0.098(2) Uani d . 1
H H12A 0.4500 0.2405 0.1354 0.118 Uiso calc R 1
H H12B 0.5472 0.1519 0.1642 0.118 Uiso calc R 1
C C13 0.5091(7) 0.1627(7) 0.0301(5) 0.117(3) Uani d . 1
H H13A 0.5228 0.0968 0.0164 0.175 Uiso calc R 1
H H13B 0.6049 0.1955 0.0211 0.175 Uiso calc R 1
H H13C 0.4314 0.1885 -0.0116 0.175 Uiso calc R 1
C C14 0.1359(4) 0.0175(3) -0.0848(3) 0.0380(9) Uani d . 1

loop_
_atom_site_aniso_label
_atom_site_aniso_U_11
_atom_site_aniso_U_22
_atom_site_aniso_U_33
_atom_site_aniso_U_12
_atom_site_aniso_U_13
_atom_site_aniso_U_23
Cu1 0.0451(3) 0.0384(3) 0.0339(3) -0.0012(2) -0.0085(2) -0.0047(2)
O1 0.069(2) 0.0402(17) 0.0409(17) 0.0084(15) -0.0189(14) -0.0043(13)
N1 0.045(2) 0.051(2) 0.0313(17) -0.0048(17) -0.0055(15) -0.0080(15)
N2 0.044(2) 0.043(2) 0.0443(19) -0.0070(16) -0.0090(15) 0.0003(15)
N3 0.051(2) 0.051(2) 0.0413(19) 0.0001(17) -0.0050(16) -0.0100(17)
Br1 0.0689(3) 0.0642(3) 0.0418(3) -0.0017(2) -0.0130(2) 0.0037(2)
Cl1 0.0715(9) 0.0532(7) 0.0852(9) 0.0218(6) 0.0219(7) 0.0123(7)
S1 0.0508(6) 0.0547(7) 0.0451(6) -0.0034(5) -0.0002(5) -0.0178(5)
C1 0.043(2) 0.040(2) 0.040(2) -0.0047(18) 0.0020(17) 0.0054(18)
C2 0.042(2) 0.043(2) 0.042(2) 0.0003(18) 0.0053(18) -0.0017(18)
C3 0.058(3) 0.043(3) 0.055(3) 0.001(2) 0.012(2) -0.003(2)
C4 0.051(3) 0.048(3) 0.061(3) 0.011(2) 0.016(2) 0.010(2)
C5 0.045(3) 0.059(3) 0.052(3) 0.006(2) 0.006(2) 0.016(2)
C6 0.042(2) 0.047(2) 0.038(2) -0.0041(19) 0.0026(17) 0.0073(18)
C7 0.051(3) 0.050(3) 0.043(2) -0.007(2) 0.0018(19) -0.013(2)
C8 0.055(3) 0.096(4) 0.039(2) 0.008(3) -0.015(2) -0.013(2)
C9 0.134(6) 0.071(4) 0.055(3) 0.032(4) -0.044(3) -0.016(3)
C10 0.054(3) 0.043(3) 0.087(4) 0.008(2) -0.026(3) -0.004(2)
C11 0.062(3) 0.058(3) 0.082(4) 0.014(3) -0.027(3) 0.001(3)
C12 0.057(4) 0.145(7) 0.090(5) -0.029(4) -0.017(3) 0.032(4)
C13 0.060(4) 0.196(9) 0.095(5) -0.015(5) 0.020(4) -0.066(6)
C14 0.032(2) 0.040(2) 0.042(2) 0.0029(17) -0.0011(16) 0.0012(18)

loop_
_atom_type_symbol
_atom_type_description
_atom_type_scat_dispersion_real
_atom_type_scat_dispersion_imag
_atom_type_scat_source
C C 0.0033 0.0016 'International Tables Vol C Tables 4.2.6.8 and 6.1.1.4'
H H 0.0000 0.0000 'International Tables Vol C Tables 4.2.6.8 and 6.1.1.4'
N N 0.0061 0.0033 'International Tables Vol C Tables 4.2.6.8 and 6.1.1.4'
O O 0.0106 0.0060 'International Tables Vol C Tables 4.2.6.8 and 6.1.1.4'
S S 0.1246 0.1234 'International Tables Vol C Tables 4.2.6.8 and 6.1.1.4'
Cl Cl 0.1484 0.1585 'International Tables Vol C Tables 4.2.6.8 and 6.1.1.4'
Cu Cu 0.3201 1.2651 'International Tables Vol C Tables 4.2.6.8 and 6.1.1.4'
Br Br -0.2901 2.4595 'International Tables Vol C Tables 4.2.6.8 and 6.1.1.4'

loop_
_geom_angle_atom_site_label_1
_geom_angle_atom_site_label_2
_geom_angle_atom_site_label_3
_geom_angle
_geom_angle_publ_flag
O1 Cu1 N1 92.66(14) yes
O1 Cu1 N3 87.45(14) yes
N1 Cu1 N3 176.83(16) yes
O1 Cu1 N2 168.15(14) yes
N1 Cu1 N2 83.93(14) yes
N3 Cu1 N2 95.33(15) yes
C1 O1 Cu1 127.9(3) ?
C7 N1 C8 118.1(4) ?
C7 N1 Cu1 126.7(3) ?
C8 N1 Cu1 115.1(3) ?
C12 N2 C10 118.3(5) ?
C12 N2 C9 108.0(5) ?
C10 N2 C9 106.7(4) ?
C12 N2 Cu1 110.2(3) ?
C10 N2 Cu1 110.5(3) ?
C9 N2 Cu1 101.5(3) ?
C14 N3 Cu1 160.4(3) ?
O1 C1 C6 119.3(4) ?
O1 C1 C2 125.4(4) ?
C6 C1 C2 115.3(4) ?
C3 C2 C1 120.6(4) ?
C3 C2 C7 117.4(4) ?
C1 C2 C7 122.0(4) ?
C4 C3 C2 120.7(4) ?
C4 C3 H3 119.7 ?
C2 C3 H3 119.7 ?
C3 C4 C5 120.3(4) ?
C3 C4 Cl1 120.1(4) ?
C5 C4 Cl1 119.6(4) ?
C6 C5 C4 119.9(4) ?
C6 C5 H5 120.0 ?
C4 C5 H5 120.0 ?
C5 C6 C1 123.1(4) ?
C5 C6 Br1 119.8(3) ?
C1 C6 Br1 117.1(3) ?
N1 C7 C2 125.2(4) ?
N1 C7 H7 117.4 ?
C2 C7 H7 117.4 ?
C9 C8 N1 109.3(4) ?
C9 C8 H8A 109.8 ?
N1 C8 H8A 109.8 ?
C9 C8 H8B 109.8 ?
N1 C8 H8B 109.8 ?
H8A C8 H8B 108.3 ?
C8 C9 N2 115.3(5) ?
C8 C9 H9A 108.4 ?
N2 C9 H9A 108.4 ?
C8 C9 H9B 108.4 ?
N2 C9 H9B 108.4 ?
H9A C9 H9B 107.5 ?
N2 C10 C11 117.3(4) ?
N2 C10 H10A 108.0 ?
C11 C10 H10A 108.0 ?
N2 C10 H10B 108.0 ?
C11 C10 H10B 108.0 ?
H10A C10 H10B 107.2 ?
C10 C11 H11A 109.5 ?
C10 C11 H11B 109.5 ?
H11A C11 H11B 109.5 ?
C10 C11 H11C 109.5 ?
H11A C11 H11C 109.5 ?
H11B C11 H11C 109.5 ?
C13 C12 N2 118.8(6) ?
C13 C12 H12A 107.6 ?
N2 C12 H12A 107.6 ?
C13 C12 H12B 107.6 ?
N2 C12 H12B 107.6 ?
H12A C12 H12B 107.1 ?
C12 C13 H13A 109.5 ?
C12 C13 H13B 109.5 ?
H13A C13 H13B 109.5 ?
C12 C13 H13C 109.5 ?
H13A C13 H13C 109.5 ?
H13B C13 H13C 109.5 ?
N3 C14 S1 177.3(4) ?

loop_
_geom_bond_atom_site_label_1
_geom_bond_atom_site_label_2
_geom_bond_distance
_geom_bond_publ_flag
Cu1 O1 1.902(3) yes
Cu1 N1 1.940(3) yes
Cu1 N3 1.945(4) yes
Cu1 N2 2.073(3) yes
O1 C1 1.283(5) ?
N1 C7 1.284(6) ?
N1 C8 1.458(5) ?
N2 C12 1.454(7) ?
N2 C10 1.457(6) ?
N2 C9 1.507(7) ?
N3 C14 1.143(5) ?
Br1 C6 1.884(4) ?
Cl1 C4 1.757(5) ?
S1 C14 1.628(4) ?
C1 C6 1.421(6) ?
C1 C2 1.421(6) ?
C2 C3 1.402(6) ?
C2 C7 1.433(6) ?
C3 C4 1.363(6) ?
C3 H3 0.9300 ?
C4 C5 1.381(7) ?
C5 C6 1.356(6) ?
C5 H5 0.9300 ?
C7 H7 0.9300 ?
C8 C9 1.422(7) ?
C8 H8A 0.9700 ?
C8 H8B 0.9700 ?
C9 H9A 0.9700 ?
C9 H9B 0.9700 ?
C10 C11 1.532(6) ?
C10 H10A 0.9700 ?
C10 H10B 0.9700 ?
C11 H11A 0.9600 ?
C11 H11B 0.9600 ?
C11 H11C 0.9600 ?
C12 C13 1.397(9) ?
C12 H12A 0.9700 ?
C12 H12B 0.9700 ?
C13 H13A 0.9600 ?
C13 H13B 0.9600 ?
C13 H13C 0.9600 ?
